data_7111368
loop_
_publ_author_name
'Zhang, Bing-guang'
'Cai, Ping'
'Duan, Chun-ying'
'Miao, Ren'
'Zhu, Long-gen'
'Niitsu, Takashi'
'Inoue, Hakuai'

_publ_section_title
;
 Imidazolidinium-based robust crypt with unique selectivity for fluoride
 anion
;
_journal_issue 19
_journal_name_full 'Chemical Communications'
_journal_page_first 2206
_journal_page_last 2207
_journal_paper_doi 10.1039/b407434c
_journal_year 2004
_chemical_formula_sum 'C21 H41 Cl3 N8 O13'
_chemical_formula_weight 719.97
_chemical_name_systematic
;
?
;
_space_group_IT_number 2
_symmetry_cell_setting triclinic
_symmetry_space_group_name_Hall '-P 1'
_symmetry_space_group_name_H-M 'P -1'
_atom_sites_solution_hydrogens geom
_atom_sites_solution_primary direct
_atom_sites_solution_secondary difmap
_audit_creation_method SHELXL-97
_cell_angle_alpha 71.761(4)
_cell_angle_beta 88.852(4)
_cell_angle_gamma 88.393(4)
_cell_formula_units_Z 4
_cell_length_a 10.410(2)
_cell_length_b 17.524(4)
_cell_length_c 18.478(4)
_cell_measurement_reflns_used 3356
_cell_measurement_temperature 293(2)
_cell_measurement_theta_max 19.97
_cell_measurement_theta_min 2.25
_cell_volume 3200.0(12)
_computing_cell_refinement 'Bruker SMART'
_computing_data_collection 'Bruker SMART'
_computing_data_reduction 'Bruker SAINT'
_computing_molecular_graphics 'Bruker SHELXTL'
_computing_publication_material 'Bruker SHELXTL'
_computing_structure_refinement 'Bruker SHELXTL'
_computing_structure_solution 'Bruker SHELXTL'
_diffrn_ambient_temperature 293(2)
_diffrn_measured_fraction_theta_full 0.980
_diffrn_measured_fraction_theta_max 0.980
_diffrn_measurement_device_type 'CCD area detector'
_diffrn_measurement_method 'phi and omega scans'
_diffrn_radiation_monochromator graphite
_diffrn_radiation_source 'fine-focus sealed tube'
_diffrn_radiation_type MoK\a
_diffrn_radiation_wavelength 0.71073
_diffrn_reflns_av_R_equivalents 0.0627
_diffrn_reflns_av_sigmaI/netI 0.1374
_diffrn_reflns_limit_h_max 12
_diffrn_reflns_limit_h_min -12
_diffrn_reflns_limit_k_max 20
_diffrn_reflns_limit_k_min -18
_diffrn_reflns_limit_l_max 21
_diffrn_reflns_limit_l_min -21
_diffrn_reflns_number 15923
_diffrn_reflns_theta_full 25.00
_diffrn_reflns_theta_max 25.00
_diffrn_reflns_theta_min 1.93
_exptl_absorpt_coefficient_mu 0.298
_exptl_absorpt_correction_type none
_exptl_crystal_colour colourless
_exptl_crystal_density_diffrn 1.581
_exptl_crystal_density_method 'not measured'
_exptl_crystal_description block
_exptl_crystal_F_000 3376
_exptl_crystal_size_max 0.40
_exptl_crystal_size_mid 0.30
_exptl_crystal_size_min 0.30
_refine_diff_density_max 0.403
_refine_diff_density_min -0.348
_refine_diff_density_rms 0.054
_refine_ls_extinction_method none
_refine_ls_goodness_of_fit_ref 0.983
_refine_ls_hydrogen_treatment mixed
_refine_ls_matrix_type full
_refine_ls_number_parameters 897
_refine_ls_number_reflns 11049
_refine_ls_number_restraints 267
_refine_ls_restrained_S_all 1.076
_refine_ls_R_factor_all 0.1709
_refine_ls_R_factor_gt 0.0730
_refine_ls_shift/su_max 0.000
_refine_ls_shift/su_mean 0.000
_refine_ls_structure_factor_coef Fsqd
_refine_ls_weighting_details 'calc w=1/[\s^2^(Fo^2^)+(0.0200P)^2^+0.0000P] where P=(Fo^2^+2Fc^2^)/3'
_refine_ls_weighting_scheme calc
_refine_ls_wR_factor_gt 0.1263
_refine_ls_wR_factor_ref 0.1444
_reflns_number_gt 4519
_reflns_number_total 11049
_reflns_threshold_expression >2sigma(I)
_cod_data_source_file b407434csup1.cif
_cod_data_source_block sad
_cod_original_sg_symbol_H-M P-1
_cod_database_code 7111368

loop_
_symmetry_equiv_pos_as_xyz
'x, y, z'
'-x, -y, -z'

loop_
_atom_site_label
_atom_site_type_symbol
_atom_site_fract_x
_atom_site_fract_y
_atom_site_fract_z
_atom_site_U_iso_or_equiv
_atom_site_adp_type
_atom_site_occupancy
_atom_site_symmetry_multiplicity
_atom_site_calc_flag
_atom_site_refinement_flags
_atom_site_disorder_assembly
_atom_site_disorder_group
N1 N 1.3900(4) -0.0120(3) 0.3739(2) 0.0509(12) Uani 1 1 d . . .
N2 N 1.3387(4) -0.1664(3) 0.3413(3) 0.0517(12) Uani 1 1 d . . .
N3 N 1.2193(5) -0.1590(3) 0.2443(2) 0.0520(12) Uani 1 1 d . . .
N4 N 1.0916(4) -0.0096(3) 0.1365(2) 0.0506(12) Uani 1 1 d . . .
N5 N 1.4608(5) 0.0912(3) 0.2052(2) 0.0546(12) Uani 1 1 d . . .
N6 N 1.3392(5) 0.0939(3) 0.1097(2) 0.0515(12) Uani 1 1 d . . .
N7 N 1.1101(4) 0.0484(3) 0.3618(3) 0.0549(13) Uani 1 1 d . . .
N8 N 0.9891(5) 0.0480(3) 0.2662(3) 0.0564(13) Uani 1 1 d . . .
C1 C 1.4193(6) -0.0937(3) 0.4244(3) 0.0620(17) Uani 1 1 d . . .
H1A H 1.3467 -0.1122 0.4585 0.074 Uiso 1 1 calc R . .
H1B H 1.4927 -0.0919 0.4553 0.074 Uiso 1 1 calc R . .
C2 C 1.4480(6) -0.1528(3) 0.3824(3) 0.0622(17) Uani 1 1 d . . .
H2A H 1.5183 -0.1333 0.3467 0.075 Uiso 1 1 calc R . .
H2B H 1.4758 -0.2035 0.4186 0.075 Uiso 1 1 calc R . .
C3 C 1.3256(6) -0.1402(3) 0.2688(3) 0.0518(15) Uani 1 1 d . . .
H3A H 1.3879 -0.1101 0.2363 0.062 Uiso 1 1 calc R . .
C4 C 1.1422(6) -0.2080(3) 0.3089(3) 0.0755(19) Uani 1 1 d . . .
H4A H 1.1283 -0.2610 0.3048 0.091 Uiso 1 1 calc R . .
H4B H 1.0598 -0.1821 0.3125 0.091 Uiso 1 1 calc R . .
C5 C 1.2269(6) -0.2123(3) 0.3764(3) 0.0706(18) Uani 1 1 d . . .
H5A H 1.1834 -0.1885 0.4112 0.085 Uiso 1 1 calc R . .
H5B H 1.2512 -0.2675 0.4039 0.085 Uiso 1 1 calc R . .
C6 C 1.1847(6) -0.1476(3) 0.1658(3) 0.0649(17) Uani 1 1 d . . .
H6A H 1.1675 -0.1994 0.1599 0.078 Uiso 1 1 calc R . .
H6B H 1.2567 -0.1249 0.1327 0.078 Uiso 1 1 calc R . .
C7 C 1.0689(6) -0.0933(3) 0.1418(3) 0.0651(17) Uani 1 1 d . . .
H7A H 1.0413 -0.0952 0.0926 0.078 Uiso 1 1 calc R . .
H7B H 0.9996 -0.1133 0.1782 0.078 Uiso 1 1 calc R . .
C8 C 1.5120(6) 0.0257(3) 0.3427(3) 0.0717(18) Uani 1 1 d . . .
H8A H 1.5644 -0.0124 0.3259 0.086 Uiso 1 1 calc R . .
H8B H 1.5578 0.0375 0.3830 0.086 Uiso 1 1 calc R . .
C9 C 1.4958(6) 0.1028(3) 0.2764(3) 0.0759(19) Uani 1 1 d . . .
H9A H 1.4302 0.1364 0.2900 0.091 Uiso 1 1 calc R . .
H9B H 1.5757 0.1315 0.2686 0.091 Uiso 1 1 calc R . .
C10 C 1.3464(6) 0.0892(3) 0.1802(3) 0.0504(15) Uani 1 1 d . . .
H10A H 1.2739 0.0846 0.2113 0.060 Uiso 1 1 calc R . .
C11 C 1.4673(6) 0.1073(3) 0.0750(3) 0.0686(18) Uani 1 1 d . . .
H11A H 1.4715 0.1593 0.0360 0.082 Uiso 1 1 calc R . .
H11B H 1.4923 0.0656 0.0529 0.082 Uiso 1 1 calc R . .
C12 C 1.5503(6) 0.1040(4) 0.1416(4) 0.0755(19) Uani 1 1 d . . .
H12A H 1.6131 0.0602 0.1509 0.091 Uiso 1 1 calc R . .
H12B H 1.5950 0.1540 0.1328 0.091 Uiso 1 1 calc R . .
C13 C 1.2229(6) 0.1070(3) 0.0657(3) 0.0614(17) Uani 1 1 d . . .
H13A H 1.2427 0.1385 0.0135 0.074 Uiso 1 1 calc R . .
H13B H 1.1620 0.1380 0.0861 0.074 Uiso 1 1 calc R . .
C14 C 1.1610(6) 0.0307(3) 0.0655(3) 0.0648(18) Uani 1 1 d . . .
H14A H 1.1015 0.0429 0.0234 0.078 Uiso 1 1 calc R . .
H14B H 1.2269 -0.0058 0.0568 0.078 Uiso 1 1 calc R . .
C15 C 1.3249(6) 0.0335(3) 0.4189(3) 0.0656(17) Uani 1 1 d . . .
H15A H 1.3365 0.0904 0.3936 0.079 Uiso 1 1 calc R . .
H15B H 1.3652 0.0198 0.4684 0.079 Uiso 1 1 calc R . .
C16 C 1.1836(6) 0.0179(4) 0.4304(3) 0.0738(19) Uani 1 1 d . . .
H16A H 1.1717 -0.0396 0.4512 0.089 Uiso 1 1 calc R . .
H16B H 1.1504 0.0422 0.4676 0.089 Uiso 1 1 calc R . .
C17 C 1.0537(6) 0.0078(3) 0.3246(3) 0.0543(16) Uani 1 1 d . . .
H17A H 1.0598 -0.0480 0.3395 0.065 Uiso 1 1 calc R . .
C18 C 0.9944(6) 0.1334(3) 0.2585(3) 0.0705(18) Uani 1 1 d . . .
H18A H 0.9092 0.1562 0.2615 0.085 Uiso 1 1 calc R . .
H18B H 1.0351 0.1634 0.2107 0.085 Uiso 1 1 calc R . .
C19 C 1.0755(6) 0.1330(3) 0.3264(3) 0.0721(18) Uani 1 1 d . . .
H19A H 1.1516 0.1648 0.3098 0.086 Uiso 1 1 calc R . .
H19B H 1.0265 0.1539 0.3615 0.086 Uiso 1 1 calc R . .
C20 C 0.9132(5) 0.0163(3) 0.2173(3) 0.0683(17) Uani 1 1 d . . .
H20A H 0.8272 0.0398 0.2137 0.082 Uiso 1 1 calc R . .
H20B H 0.9063 -0.0413 0.2408 0.082 Uiso 1 1 calc R . .
C21 C 0.9685(6) 0.0324(3) 0.1385(3) 0.0638(17) Uani 1 1 d . . .
H21A H 0.9074 0.0162 0.1075 0.077 Uiso 1 1 calc R . .
H21B H 0.9803 0.0898 0.1162 0.077 Uiso 1 1 calc R . .
N9 N 1.1525(4) 0.4876(3) -0.1051(2) 0.0513(12) Uani 1 1 d . . .
N10 N 1.2042(4) 0.3400(2) -0.1548(2) 0.0465(11) Uani 1 1 d . . .
N11 N 1.2654(4) 0.3424(3) -0.2683(3) 0.0539(12) Uani 1 1 d . . .
N12 N 1.3160(5) 0.5020(3) -0.3896(2) 0.0647(14) Uani 1 1 d . . .
N13 N 1.3992(5) 0.5669(3) -0.1681(3) 0.0660(14) Uani 1 1 d . . .
N14 N 1.4678(5) 0.5633(3) -0.2783(3) 0.0631(14) Uani 1 1 d . . .
N15 N 0.9904(5) 0.5663(3) -0.2549(3) 0.0601(13) Uani 1 1 d . . .
N16 N 1.0564(4) 0.5841(3) -0.3715(3) 0.0643(14) Uani 1 1 d . . .
C22 C 1.1225(5) 0.4046(3) -0.0626(3) 0.0587(16) Uani 1 1 d . . .
H22A H 1.0367 0.3935 -0.0756 0.070 Uiso 1 1 calc R . .
H22B H 1.1227 0.3980 -0.0085 0.070 Uiso 1 1 calc R . .
C23 C 1.2157(6) 0.3450(3) -0.0786(3) 0.0604(16) Uani 1 1 d . . .
H23A H 1.3024 0.3601 -0.0718 0.073 Uiso 1 1 calc R . .
H23B H 1.2013 0.2924 -0.0421 0.073 Uiso 1 1 calc R . .
C24 C 1.2922(5) 0.3597(3) -0.2080(3) 0.0497(15) Uani 1 1 d . . .
H24A H 1.3680 0.3842 -0.2027 0.060 Uiso 1 1 calc R . .
C25 C 1.1454(5) 0.3006(3) -0.2584(3) 0.0604(16) Uani 1 1 d . . .
H25A H 1.1581 0.2468 -0.2618 0.073 Uiso 1 1 calc R . .
H25B H 1.0833 0.3297 -0.2961 0.073 Uiso 1 1 calc R . .
C26 C 1.1023(5) 0.2984(3) -0.1786(3) 0.0579(16) Uani 1 1 d . . .
H26A H 1.0200 0.3261 -0.1795 0.070 Uiso 1 1 calc R . .
H26B H 1.0957 0.2436 -0.1451 0.070 Uiso 1 1 calc R . .
C27 C 1.3469(6) 0.3535(4) -0.3350(4) 0.079(2) Uani 1 1 d . . .
H27A H 1.3467 0.3051 -0.3498 0.095 Uiso 1 1 calc R . .
H27B H 1.4343 0.3614 -0.3221 0.095 Uiso 1 1 calc R . .
C28 C 1.3046(6) 0.4241(4) -0.4017(3) 0.084(2) Uani 1 1 d . . .
H28A H 1.3558 0.4240 -0.4461 0.100 Uiso 1 1 calc R . .
H28B H 1.2157 0.4173 -0.4126 0.100 Uiso 1 1 calc R . .
C29 C 1.2445(6) 0.5183(3) -0.0623(3) 0.0684(18) Uani 1 1 d . . .
H29A H 1.3049 0.4754 -0.0374 0.082 Uiso 1 1 calc R . .
H29B H 1.1983 0.5341 -0.0229 0.082 Uiso 1 1 calc R . .
C30 C 1.3186(6) 0.5895(4) -0.1116(3) 0.080(2) Uani 1 1 d . . .
H30A H 1.2587 0.6322 -0.1377 0.096 Uiso 1 1 calc R . .
H30B H 1.3723 0.6096 -0.0797 0.096 Uiso 1 1 calc R . .
C31 C 1.3838(6) 0.5915(3) -0.2408(4) 0.0632(17) Uani 1 1 d . . .
H31A H 1.3175 0.6268 -0.2642 0.076 Uiso 1 1 calc R . .
C32 C 1.5659(5) 0.5152(4) -0.2266(3) 0.0727(18) Uani 1 1 d . . .
H32A H 1.6481 0.5414 -0.2353 0.087 Uiso 1 1 calc R . .
H32B H 1.5762 0.4621 -0.2320 0.087 Uiso 1 1 calc R . .
C33 C 1.5093(6) 0.5112(4) -0.1489(3) 0.0736(18) Uani 1 1 d . . .
H33A H 1.4825 0.4573 -0.1211 0.088 Uiso 1 1 calc R . .
H33B H 1.5707 0.5283 -0.1187 0.088 Uiso 1 1 calc R . .
C34 C 1.4817(6) 0.5892(4) -0.3613(3) 0.0728(18) Uani 1 1 d . . .
H34A H 1.5687 0.6070 -0.3753 0.087 Uiso 1 1 calc R . .
H34B H 1.4236 0.6345 -0.3831 0.087 Uiso 1 1 calc R . .
C35 C 1.4535(6) 0.5234(4) -0.3943(3) 0.0739(19) Uani 1 1 d . . .
H35A H 1.4808 0.5400 -0.4473 0.089 Uiso 1 1 calc R . .
H35B H 1.5040 0.4759 -0.3676 0.089 Uiso 1 1 calc R . .
C36 C 1.0369(6) 0.5377(3) -0.1179(3) 0.0658(17) Uani 1 1 d . . .
H36A H 1.0606 0.5937 -0.1342 0.079 Uiso 1 1 calc R . .
H36B H 0.9891 0.5272 -0.0704 0.079 Uiso 1 1 calc R . .
C37 C 0.9514(6) 0.5233(4) -0.1773(3) 0.0686(18) Uani 1 1 d . . .
H37A H 0.9519 0.4662 -0.1709 0.082 Uiso 1 1 calc R . .
H37B H 0.8640 0.5396 -0.1690 0.082 Uiso 1 1 calc R . .
C38 C 1.0509(5) 0.5367(3) -0.3028(3) 0.0548(16) Uani 1 1 d . . .
H38A H 1.0872 0.4851 -0.2883 0.066 Uiso 1 1 calc R . .
C39 C 0.9758(6) 0.6569(3) -0.3765(4) 0.081(2) Uani 1 1 d . . .
H39A H 0.8982 0.6584 -0.4052 0.097 Uiso 1 1 calc R . .
H39B H 1.0229 0.7057 -0.3997 0.097 Uiso 1 1 calc R . .
C40 C 0.9454(6) 0.6461(4) -0.2939(4) 0.086(2) Uani 1 1 d . . .
H40A H 0.9896 0.6851 -0.2767 0.103 Uiso 1 1 calc R . .
H40B H 0.8537 0.6517 -0.2859 0.103 Uiso 1 1 calc R . .
C41 C 1.1016(6) 0.5626(4) -0.4370(3) 0.086(2) Uani 1 1 d . . .
H41A H 1.0625 0.5991 -0.4823 0.103 Uiso 1 1 calc R . .
H41B H 1.0734 0.5089 -0.4320 0.103 Uiso 1 1 calc R . .
C42 C 1.2448(6) 0.5647(4) -0.4472(3) 0.086(2) Uani 1 1 d . . .
H42A H 1.2660 0.5599 -0.4970 0.103 Uiso 1 1 calc R . .
H42B H 1.2736 0.6166 -0.4466 0.103 Uiso 1 1 calc R . .
Cl1 Cl 0.19952(18) 0.57480(12) 0.33810(10) 0.0856(6) Uani 1 1 d . . .
O11 O 0.0937(4) 0.5962(2) 0.37927(19) 0.0750(12) Uani 1 1 d . . .
O12 O 0.3106(4) 0.6174(2) 0.3468(2) 0.0858(13) Uani 1 1 d . . .
O13 O 0.1633(4) 0.5964(3) 0.2608(2) 0.1035(16) Uani 1 1 d . . .
O14 O 0.2275(4) 0.4901(2) 0.3675(3) 0.1003(15) Uani 1 1 d . . .
Cl2 Cl 0.83747(19) 0.24579(12) 0.00908(11) 0.0797(5) Uani 1 1 d . . .
O21 O 0.9580(5) 0.2207(3) -0.0118(3) 0.1214(19) Uani 1 1 d . . .
O22 O 0.7474(5) 0.1916(4) -0.0001(3) 0.154(2) Uani 1 1 d . . .
O23 O 0.8393(7) 0.2427(4) 0.0832(3) 0.181(3) Uani 1 1 d . . .
O24 O 0.8054(5) 0.3216(3) -0.0389(4) 0.175(3) Uani 1 1 d . . .
Cl5 Cl 1.6848(2) 0.69902(11) -0.14456(12) 0.0888(6) Uani 1 1 d DU . .
O51 O 1.7319(5) 0.6206(2) -0.1142(3) 0.1281(19) Uani 1 1 d DU A .
O52 O 1.7773(12) 0.7566(7) -0.1782(8) 0.112(4) Uani 0.555(14) 1 d PDU A 1
O53 O 1.6327(15) 0.7110(8) -0.0769(5) 0.133(4) Uani 0.555(14) 1 d PDU A 1
O54 O 1.5835(14) 0.7062(7) -0.1956(8) 0.134(5) Uani 0.555(14) 1 d PDU A 1
O52' O 1.5708(12) 0.7231(8) -0.1164(11) 0.115(5) Uani 0.445(14) 1 d PDU A 2
O53' O 1.7873(15) 0.7470(10) -0.1339(12) 0.133(6) Uani 0.445(14) 1 d PDU A 2
O54' O 1.6684(19) 0.7055(10) -0.2222(5) 0.128(5) Uani 0.445(14) 1 d PDU A 2
Cl6 Cl 0.8397(2) -0.18099(14) 0.43315(11) 0.0903(6) Uani 1 1 d DU . .
O61 O 0.9463(5) -0.1556(4) 0.4615(3) 0.165(2) Uani 1 1 d DU B .
O62 O 0.8090(10) -0.1387(6) 0.3596(4) 0.163(4) Uani 0.701(7) 1 d PDU B 1
O63 O 0.7417(8) -0.1851(6) 0.4864(5) 0.171(4) Uani 0.701(7) 1 d PDU B 1
O64 O 0.8850(9) -0.2610(4) 0.4351(4) 0.132(3) Uani 0.701(7) 1 d PDU B 1
O62' O 0.7589(15) -0.1069(8) 0.4208(11) 0.134(6) Uani 0.299(7) 1 d PDU B 2
O63' O 0.7625(19) -0.2461(10) 0.4588(11) 0.139(6) Uani 0.299(7) 1 d PDU B 2
O64' O 0.8733(19) -0.1690(13) 0.3544(6) 0.131(6) Uani 0.299(7) 1 d PDU B 2
Cl3 Cl 0.6202(2) 0.87711(13) 0.14505(12) 0.0887(6) Uani 1 1 d DU . .
O31 O 0.5065(5) 0.9131(3) 0.1139(3) 0.148(2) Uani 1 1 d DU C .
O32 O 0.7058(9) 0.9367(5) 0.1002(6) 0.146(4) Uani 0.589(6) 1 d PDU C 1
O33 O 0.6364(9) 0.8102(4) 0.1166(4) 0.094(3) Uani 0.589(6) 1 d PDU C 1
O34 O 0.6300(11) 0.8593(8) 0.2213(4) 0.135(4) Uani 0.589(6) 1 d PDU C 1
O32' O 0.5734(11) 0.7998(5) 0.1985(8) 0.127(5) Uani 0.411(6) 1 d PDU C 2
O33' O 0.7434(9) 0.8610(9) 0.1268(7) 0.129(5) Uani 0.411(6) 1 d PDU C 2
O34' O 0.6350(15) 0.9199(7) 0.2011(7) 0.117(5) Uani 0.411(6) 1 d PDU C 2
Cl4 Cl 0.7240(2) 0.20426(12) 0.38162(10) 0.0899(6) Uani 1 1 d . . .
O41 O 0.7817(5) 0.2526(2) 0.3124(2) 0.1097(18) Uani 1 1 d . . .
O42 O 0.7673(5) 0.1250(3) 0.3979(3) 0.1210(19) Uani 1 1 d . . .
O43 O 0.5889(5) 0.2085(3) 0.3764(3) 0.1208(18) Uani 1 1 d . . .
O44 O 0.7571(6) 0.2340(3) 0.4412(2) 0.163(3) Uani 1 1 d . . .
O1W O 0.4436(5) 0.6861(3) 0.1281(4) 0.170(3) Uani 1 1 d . . .
O2W O 0.6831(9) -0.2511(5) 0.6270(5) 0.230(4) Uiso 0.85 1 d P . .
O2W' O 0.471(4) 0.657(3) 0.026(2) 0.181(16) Uiso 0.15 1 d P . .

loop_
_atom_site_aniso_label
_atom_site_aniso_U_11
_atom_site_aniso_U_22
_atom_site_aniso_U_33
_atom_site_aniso_U_23
_atom_site_aniso_U_13
_atom_site_aniso_U_12
N1 0.054(3) 0.056(3) 0.043(3) -0.015(3) -0.008(2) -0.011(3)
N2 0.052(3) 0.056(3) 0.050(3) -0.019(3) -0.011(3) -0.009(3)
N3 0.050(3) 0.058(3) 0.050(3) -0.018(3) -0.006(3) -0.003(3)
N4 0.048(3) 0.052(3) 0.051(3) -0.014(3) -0.010(2) -0.006(3)
N5 0.055(3) 0.059(3) 0.045(3) -0.008(2) -0.004(3) -0.016(3)
N6 0.054(4) 0.057(3) 0.043(3) -0.013(3) 0.000(3) -0.012(2)
N7 0.056(3) 0.047(3) 0.066(3) -0.024(3) -0.005(3) 0.002(3)
N8 0.054(4) 0.051(3) 0.060(3) -0.013(3) -0.003(3) 0.003(3)
C1 0.067(4) 0.066(4) 0.049(4) -0.011(4) -0.007(3) -0.016(3)
C2 0.066(5) 0.056(4) 0.064(4) -0.018(3) -0.016(3) 0.005(3)
C3 0.039(4) 0.064(4) 0.055(4) -0.023(3) 0.000(3) 0.004(3)
C4 0.090(5) 0.053(4) 0.078(5) -0.009(4) -0.015(4) -0.030(4)
C5 0.084(5) 0.051(4) 0.070(4) -0.007(3) -0.010(4) -0.025(4)
C6 0.071(5) 0.063(4) 0.067(4) -0.028(3) -0.012(4) 0.000(4)
C7 0.075(5) 0.067(4) 0.057(4) -0.022(3) -0.015(3) -0.012(4)
C8 0.067(5) 0.079(5) 0.062(4) -0.008(4) -0.020(4) -0.021(4)
C9 0.092(5) 0.069(4) 0.062(4) -0.010(4) -0.022(4) -0.034(4)
C10 0.049(4) 0.051(4) 0.046(4) -0.006(3) 0.000(3) -0.016(3)
C11 0.067(5) 0.072(4) 0.062(4) -0.017(4) 0.015(4) 0.009(4)
C12 0.059(5) 0.076(5) 0.091(5) -0.026(4) 0.007(4) -0.004(4)
C13 0.065(5) 0.063(4) 0.051(4) -0.010(3) -0.008(3) -0.012(3)
C14 0.074(5) 0.079(5) 0.047(4) -0.026(4) -0.015(3) -0.008(4)
C15 0.073(5) 0.065(4) 0.064(4) -0.026(4) -0.016(4) -0.007(4)
C16 0.094(6) 0.074(5) 0.058(4) -0.028(4) -0.005(4) 0.009(4)
C17 0.052(4) 0.043(4) 0.067(4) -0.017(4) 0.014(4) -0.004(3)
C18 0.075(5) 0.054(4) 0.084(4) -0.024(4) -0.006(4) 0.014(4)
C19 0.084(5) 0.047(4) 0.089(5) -0.026(4) 0.004(4) 0.004(3)
C20 0.038(4) 0.071(4) 0.097(5) -0.026(4) -0.011(4) -0.003(3)
C21 0.061(5) 0.064(4) 0.063(4) -0.015(3) -0.019(3) -0.007(4)
N9 0.054(3) 0.052(3) 0.052(3) -0.024(3) 0.017(3) -0.009(3)
N10 0.042(3) 0.046(3) 0.054(3) -0.018(3) -0.002(3) -0.011(2)
N11 0.048(3) 0.059(3) 0.062(3) -0.028(3) 0.008(3) -0.013(3)
N12 0.056(4) 0.092(4) 0.045(3) -0.020(3) 0.014(3) -0.022(3)
N13 0.063(4) 0.054(3) 0.082(4) -0.023(3) 0.018(3) -0.017(3)
N14 0.049(3) 0.070(4) 0.078(4) -0.034(3) 0.013(3) -0.010(3)
N15 0.068(4) 0.044(3) 0.064(3) -0.011(3) -0.001(3) 0.008(3)
N16 0.046(3) 0.088(4) 0.048(3) -0.006(3) 0.005(3) -0.013(3)
C22 0.058(4) 0.065(4) 0.052(4) -0.017(3) 0.013(3) -0.016(3)
C23 0.069(5) 0.052(4) 0.053(4) -0.004(3) -0.005(3) -0.017(3)
C24 0.047(4) 0.040(3) 0.061(4) -0.014(3) 0.000(3) -0.007(3)
C25 0.058(4) 0.055(4) 0.070(4) -0.022(3) -0.004(3) -0.012(3)
C26 0.049(4) 0.059(4) 0.069(4) -0.023(3) 0.007(3) -0.015(3)
C27 0.073(5) 0.081(5) 0.099(5) -0.051(5) 0.032(4) -0.013(4)
C28 0.084(5) 0.118(6) 0.060(4) -0.042(5) 0.033(4) -0.036(5)
C29 0.068(5) 0.083(5) 0.064(4) -0.035(4) 0.019(4) -0.022(4)
C30 0.075(5) 0.083(5) 0.099(5) -0.054(4) 0.029(4) -0.024(4)
C31 0.054(5) 0.049(4) 0.085(5) -0.020(4) 0.013(4) -0.005(3)
C32 0.034(4) 0.092(5) 0.096(5) -0.034(4) -0.004(4) -0.007(4)
C33 0.052(4) 0.093(5) 0.079(5) -0.031(4) -0.003(4) -0.010(4)
C34 0.059(5) 0.080(5) 0.076(5) -0.018(4) 0.016(4) -0.012(4)
C35 0.061(5) 0.093(5) 0.072(4) -0.031(4) 0.024(4) -0.017(4)
C36 0.073(5) 0.069(4) 0.063(4) -0.032(4) 0.015(4) -0.004(4)
C37 0.060(4) 0.081(5) 0.063(4) -0.020(4) 0.011(4) 0.001(4)
C38 0.053(4) 0.057(4) 0.052(4) -0.015(4) -0.008(3) 0.003(3)
C39 0.073(5) 0.047(4) 0.096(6) 0.015(4) -0.021(4) 0.004(4)
C40 0.086(6) 0.067(5) 0.093(5) -0.009(4) 0.008(4) 0.001(4)
C41 0.066(5) 0.129(6) 0.050(4) -0.007(4) -0.005(4) -0.018(4)
C42 0.075(6) 0.130(6) 0.039(4) -0.005(4) 0.005(4) -0.022(5)
Cl1 0.0643(13) 0.1072(16) 0.0941(14) -0.0448(12) 0.0007(11) 0.0005(11)
O11 0.056(3) 0.092(3) 0.079(3) -0.033(2) 0.026(2) 0.010(2)
O12 0.042(3) 0.106(3) 0.125(4) -0.057(3) -0.012(3) -0.019(2)
O13 0.102(4) 0.170(5) 0.050(3) -0.050(3) -0.015(3) 0.002(3)
O14 0.071(3) 0.049(3) 0.176(4) -0.030(3) -0.005(3) 0.014(2)
Cl2 0.0673(13) 0.0829(14) 0.0821(13) -0.0161(12) 0.0085(11) -0.0058(11)
O21 0.085(4) 0.111(4) 0.149(4) -0.016(3) 0.050(3) 0.006(3)
O22 0.114(5) 0.182(6) 0.162(5) -0.043(5) 0.027(4) -0.081(4)
O23 0.230(8) 0.234(7) 0.107(4) -0.099(5) -0.013(4) 0.056(6)
O24 0.127(5) 0.097(4) 0.235(7) 0.041(4) -0.038(5) 0.016(4)
Cl5 0.0983(17) 0.0684(13) 0.0991(16) -0.0249(12) 0.0023(13) -0.0102(12)
O51 0.137(5) 0.056(3) 0.185(5) -0.029(3) -0.040(4) 0.020(3)
O52 0.115(8) 0.102(7) 0.129(10) -0.046(7) 0.037(7) -0.069(6)
O53 0.147(10) 0.181(9) 0.076(6) -0.054(7) 0.002(7) 0.056(8)
O54 0.118(9) 0.136(7) 0.110(8) 0.021(7) -0.046(7) -0.055(7)
O52' 0.084(8) 0.122(8) 0.134(10) -0.038(9) 0.040(8) 0.017(7)
O53' 0.136(10) 0.116(9) 0.152(13) -0.044(10) 0.005(10) -0.070(8)
O54' 0.117(11) 0.184(10) 0.075(8) -0.031(7) -0.014(8) 0.018(10)
Cl6 0.0786(15) 0.1135(18) 0.0735(13) -0.0217(13) 0.0017(12) -0.0048(13)
O61 0.125(5) 0.185(6) 0.189(6) -0.061(5) -0.055(5) -0.024(4)
O62 0.161(9) 0.176(9) 0.118(6) -0.001(6) -0.023(6) 0.052(7)
O63 0.149(7) 0.174(9) 0.180(7) -0.045(7) 0.100(6) -0.009(6)
O64 0.188(9) 0.104(6) 0.108(6) -0.041(5) 0.016(6) 0.004(6)
O62' 0.121(10) 0.155(11) 0.132(11) -0.057(9) -0.007(9) 0.055(10)
O63' 0.150(11) 0.118(10) 0.153(11) -0.044(10) 0.023(10) -0.060(10)
O64' 0.163(14) 0.151(13) 0.095(10) -0.064(9) -0.006(10) 0.037(12)
Cl3 0.0763(15) 0.0942(16) 0.0969(15) -0.0333(14) 0.0076(13) 0.0083(12)
O31 0.114(5) 0.160(5) 0.146(5) -0.014(4) -0.038(4) 0.047(4)
O32 0.123(8) 0.130(8) 0.205(9) -0.082(7) 0.107(7) -0.074(6)
O33 0.135(7) 0.051(5) 0.101(5) -0.031(4) 0.030(5) 0.007(5)
O34 0.166(8) 0.174(10) 0.069(6) -0.047(7) -0.021(6) 0.034(9)
O32' 0.120(9) 0.076(8) 0.167(10) -0.015(8) 0.030(8) 0.004(7)
O33' 0.086(8) 0.126(10) 0.152(9) -0.017(8) 0.062(8) 0.028(8)
O34' 0.186(11) 0.091(9) 0.077(8) -0.028(7) -0.002(8) -0.038(10)
Cl4 0.0979(17) 0.0885(15) 0.0767(13) -0.0146(12) -0.0045(12) -0.0216(13)
O41 0.144(5) 0.085(3) 0.065(3) 0.023(3) 0.038(3) 0.021(3)
O42 0.116(4) 0.054(3) 0.156(4) 0.018(3) 0.024(4) 0.015(3)
O43 0.052(3) 0.161(5) 0.162(5) -0.069(4) -0.011(3) 0.008(3)
O44 0.232(7) 0.196(6) 0.079(3) -0.059(4) -0.001(4) -0.136(5)
O1W 0.103(5) 0.105(4) 0.276(7) -0.019(5) -0.067(5) 0.009(3)

loop_
_atom_type_symbol
_atom_type_description
_atom_type_scat_dispersion_real
_atom_type_scat_dispersion_imag
_atom_type_scat_source
C C 0.0033 0.0016 'International Tables Vol C Tables 4.2.6.8 and 6.1.1.4'
H H 0.0000 0.0000 'International Tables Vol C Tables 4.2.6.8 and 6.1.1.4'
N N 0.0061 0.0033 'International Tables Vol C Tables 4.2.6.8 and 6.1.1.4'
O O 0.0106 0.0060 'International Tables Vol C Tables 4.2.6.8 and 6.1.1.4'
Cl Cl 0.1484 0.1585 'International Tables Vol C Tables 4.2.6.8 and 6.1.1.4'

loop_
_geom_angle_atom_site_label_1
_geom_angle_atom_site_label_2
_geom_angle_atom_site_label_3
_geom_angle
C15 N1 C8 110.1(5)
C15 N1 C1 108.5(4)
C8 N1 C1 108.0(4)
C3 N2 C2 125.4(5)
C3 N2 C5 109.8(5)
C2 N2 C5 124.8(5)
C3 N3 C6 127.6(5)
C3 N3 C4 109.7(4)
C6 N3 C4 121.9(5)
C7 N4 C21 109.6(4)
C7 N4 C14 110.1(4)
C21 N4 C14 109.7(4)
C10 N5 C9 127.4(5)
C10 N5 C12 108.2(4)
C9 N5 C12 122.2(5)
C10 N6 C13 125.8(5)
C10 N6 C11 109.0(5)
C13 N6 C11 123.1(4)
C17 N7 C16 127.8(5)
C17 N7 C19 107.7(5)
C16 N7 C19 124.3(5)
C17 N8 C20 127.2(5)
C17 N8 C18 109.0(5)
C20 N8 C18 123.7(5)
N1 C1 C2 113.4(4)
N1 C1 H1A 108.9
C2 C1 H1A 108.9
N1 C1 H1B 108.9
C2 C1 H1B 108.9
H1A C1 H1B 107.7
N2 C2 C1 112.9(5)
N2 C2 H2A 109.0
C1 C2 H2A 109.0
N2 C2 H2B 109.0
C1 C2 H2B 109.0
H2A C2 H2B 107.8
N2 C3 N3 114.9(5)
N2 C3 H3A 122.5
N3 C3 H3A 122.5
N3 C4 C5 102.0(5)
N3 C4 H4A 111.4
C5 C4 H4A 111.4
N3 C4 H4B 111.4
C5 C4 H4B 111.4
H4A C4 H4B 109.2
N2 C5 C4 103.5(4)
N2 C5 H5A 111.1
C4 C5 H5A 111.1
N2 C5 H5B 111.1
C4 C5 H5B 111.1
H5A C5 H5B 109.0
N3 C6 C7 112.4(4)
N3 C6 H6A 109.1
C7 C6 H6A 109.1
N3 C6 H6B 109.1
C7 C6 H6B 109.1
H6A C6 H6B 107.9
N4 C7 C6 113.5(5)
N4 C7 H7A 108.9
C6 C7 H7A 108.9
N4 C7 H7B 108.9
C6 C7 H7B 108.9
H7A C7 H7B 107.7
N1 C8 C9 113.8(5)
N1 C8 H8A 108.8
C9 C8 H8A 108.8
N1 C8 H8B 108.8
C9 C8 H8B 108.8
H8A C8 H8B 107.7
N5 C9 C8 114.8(5)
N5 C9 H9A 108.6
C8 C9 H9A 108.6
N5 C9 H9B 108.6
C8 C9 H9B 108.6
H9A C9 H9B 107.6
N6 C10 N5 115.8(5)
N6 C10 H10A 122.1
N5 C10 H10A 122.1
N6 C11 C12 102.6(4)
N6 C11 H11A 111.2
C12 C11 H11A 111.2
N6 C11 H11B 111.2
C12 C11 H11B 111.2
H11A C11 H11B 109.2
N5 C12 C11 104.3(5)
N5 C12 H12A 110.9
C11 C12 H12A 110.9
N5 C12 H12B 110.9
C11 C12 H12B 110.9
H12A C12 H12B 108.9
N6 C13 C14 113.6(5)
N6 C13 H13A 108.8
C14 C13 H13A 108.8
N6 C13 H13B 108.8
C14 C13 H13B 108.8
H13A C13 H13B 107.7
N4 C14 C13 113.5(4)
N4 C14 H14A 108.9
C13 C14 H14A 108.9
N4 C14 H14B 108.9
C13 C14 H14B 108.9
H14A C14 H14B 107.7
N1 C15 C16 113.6(5)
N1 C15 H15A 108.8
C16 C15 H15A 108.8
N1 C15 H15B 108.8
C16 C15 H15B 108.8
H15A C15 H15B 107.7
N7 C16 C15 113.8(5)
N7 C16 H16A 108.8
C15 C16 H16A 108.8
N7 C16 H16B 108.8
C15 C16 H16B 108.8
H16A C16 H16B 107.7
N8 C17 N7 116.9(5)
N8 C17 H17A 121.6
N7 C17 H17A 121.6
N8 C18 C19 102.4(4)
N8 C18 H18A 111.3
C19 C18 H18A 111.3
N8 C18 H18B 111.3
C19 C18 H18B 111.3
H18A C18 H18B 109.2
N7 C19 C18 104.0(5)
N7 C19 H19A 111.0
C18 C19 H19A 111.0
N7 C19 H19B 111.0
C18 C19 H19B 111.0
H19A C19 H19B 109.0
N8 C20 C21 113.6(5)
N8 C20 H20A 108.8
C21 C20 H20A 108.8
N8 C20 H20B 108.8
C21 C20 H20B 108.8
H20A C20 H20B 107.7
N4 C21 C20 113.5(4)
N4 C21 H21A 108.9
C20 C21 H21A 108.9
N4 C21 H21B 108.9
C20 C21 H21B 108.9
H21A C21 H21B 107.7
C36 N9 C22 110.4(4)
C36 N9 C29 109.5(4)
C22 N9 C29 109.7(4)
C24 N10 C23 125.5(5)
C24 N10 C26 109.5(4)
C23 N10 C26 124.1(5)
C24 N11 C25 110.5(5)
C24 N11 C27 126.7(5)
C25 N11 C27 122.5(5)
C28 N12 C42 111.0(5)
C28 N12 C35 109.3(5)
C42 N12 C35 108.9(5)
C31 N13 C33 109.9(5)
C31 N13 C30 126.0(6)
C33 N13 C30 124.1(5)
C31 N14 C34 125.2(6)
C31 N14 C32 110.2(5)
C34 N14 C32 123.3(5)
C38 N15 C40 109.6(5)
C38 N15 C37 127.1(5)
C40 N15 C37 122.4(5)
C38 N16 C41 125.8(6)
C38 N16 C39 108.4(5)
C41 N16 C39 123.8(5)
N9 C22 C23 112.8(4)
N9 C22 H22A 109.0
C23 C22 H22A 109.0
N9 C22 H22B 109.0
C23 C22 H22B 109.0
H22A C22 H22B 107.8
N10 C23 C22 112.7(4)
N10 C23 H23A 109.1
C22 C23 H23A 109.1
N10 C23 H23B 109.1
C22 C23 H23B 109.1
H23A C23 H23B 107.8
N11 C24 N10 114.2(5)
N11 C24 H24A 122.9
N10 C24 H24A 122.9
N11 C25 C26 102.9(4)
N11 C25 H25A 111.2
C26 C25 H25A 111.2
N11 C25 H25B 111.2
C26 C25 H25B 111.2
H25A C25 H25B 109.1
N10 C26 C25 102.8(4)
N10 C26 H26A 111.2
C25 C26 H26A 111.2
N10 C26 H26B 111.2
C25 C26 H26B 111.2
H26A C26 H26B 109.1
N11 C27 C28 112.9(5)
N11 C27 H27A 109.0
C28 C27 H27A 109.0
N11 C27 H27B 109.0
C28 C27 H27B 109.0
H27A C27 H27B 107.8
N12 C28 C27 114.2(5)
N12 C28 H28A 108.7
C27 C28 H28A 108.7
N12 C28 H28B 108.7
C27 C28 H28B 108.7
H28A C28 H28B 107.6
N9 C29 C30 113.4(5)
N9 C29 H29A 108.9
C30 C29 H29A 108.9
N9 C29 H29B 108.9
C30 C29 H29B 108.9
H29A C29 H29B 107.7
N13 C30 C29 111.1(5)
N13 C30 H30A 109.4
C29 C30 H30A 109.4
N13 C30 H30B 109.4
C29 C30 H30B 109.4
H30A C30 H30B 108.0
N14 C31 N13 114.3(6)
N14 C31 H31A 122.8
N13 C31 H31A 122.8
N14 C32 C33 101.9(5)
N14 C32 H32A 111.4
C33 C32 H32A 111.4
N14 C32 H32B 111.4
C33 C32 H32B 111.4
H32A C32 H32B 109.3
N13 C33 C32 103.1(5)
N13 C33 H33A 111.2
C32 C33 H33A 111.2
N13 C33 H33B 111.2
C32 C33 H33B 111.2
H33A C33 H33B 109.1
N14 C34 C35 112.4(5)
N14 C34 H34A 109.1
C35 C34 H34A 109.1
N14 C34 H34B 109.1
C35 C34 H34B 109.1
H34A C34 H34B 107.9
N12 C35 C34 114.1(5)
N12 C35 H35A 108.7
C34 C35 H35A 108.7
N12 C35 H35B 108.7
C34 C35 H35B 108.7
H35A C35 H35B 107.6
N9 C36 C37 112.7(4)
N9 C36 H36A 109.0
C37 C36 H36A 109.0
N9 C36 H36B 109.0
C37 C36 H36B 109.0
H36A C36 H36B 107.8
N15 C37 C36 113.4(5)
N15 C37 H37A 108.9
C36 C37 H37A 108.9
N15 C37 H37B 108.9
C36 C37 H37B 108.9
H37A C37 H37B 107.7
N16 C38 N15 114.8(5)
N16 C38 H38A 122.6
N15 C38 H38A 122.6
N16 C39 C40 102.0(4)
N16 C39 H39A 111.4
C40 C39 H39A 111.4
N16 C39 H39B 111.4
C40 C39 H39B 111.4
H39A C39 H39B 109.2
N15 C40 C39 104.1(5)
N15 C40 H40A 110.9
C39 C40 H40A 110.9
N15 C40 H40B 110.9
C39 C40 H40B 110.9
H40A C40 H40B 108.9
N16 C41 C42 113.8(5)
N16 C41 H41A 108.8
C42 C41 H41A 108.8
N16 C41 H41B 108.8
C42 C41 H41B 108.8
H41A C41 H41B 107.7
N12 C42 C41 114.9(5)
N12 C42 H42A 108.5
C41 C42 H42A 108.5
N12 C42 H42B 108.5
C41 C42 H42B 108.5
H42A C42 H42B 107.5
O13 Cl1 O12 111.1(3)
O13 Cl1 O11 107.1(3)
O12 Cl1 O11 109.0(3)
O13 Cl1 O14 110.5(3)
O12 Cl1 O14 108.7(3)
O11 Cl1 O14 110.3(3)
O23 Cl2 O24 112.5(4)
O23 Cl2 O22 109.2(4)
O24 Cl2 O22 108.4(4)
O23 Cl2 O21 109.3(4)
O24 Cl2 O21 110.1(3)
O22 Cl2 O21 107.0(3)
O51 Cl5 O52' 120.3(7)
O51 Cl5 O52 115.4(7)
O52' Cl5 O52 119.3(9)
O51 Cl5 O54 113.2(6)
O52' Cl5 O54 68.9(7)
O52 Cl5 O54 109.4(6)
O51 Cl5 O54' 102.1(6)
O52' Cl5 O54' 108.9(8)
O52 Cl5 O54' 80.2(8)
O54 Cl5 O54' 41.7(6)
O51 Cl5 O53 99.4(6)
O52' Cl5 O53 39.5(6)
O52 Cl5 O53 110.9(7)
O54 Cl5 O53 108.0(7)
O54' Cl5 O53 148.3(7)
O51 Cl5 O53' 103.8(8)
O52' Cl5 O53' 109.2(9)
O52 Cl5 O53' 32.4(7)
O54 Cl5 O53' 137.8(9)
O54' Cl5 O53' 112.4(8)
O53 Cl5 O53' 84.3(9)
O62 Cl6 O63' 109.6(10)
O62 Cl6 O61 115.7(6)
O63' Cl6 O61 134.3(9)
O62 Cl6 O63 115.0(6)
O63' Cl6 O63 57.8(9)
O61 Cl6 O63 105.9(5)
O62 Cl6 O64' 35.8(7)
O63' Cl6 O64' 109.2(10)
O61 Cl6 O64' 103.6(9)
O63 Cl6 O64' 146.8(9)
O62 Cl6 O64 108.3(6)
O63' Cl6 O64 58.6(9)
O61 Cl6 O64 99.7(5)
O63 Cl6 O64 111.1(5)
O64' Cl6 O64 78.0(8)
O62 Cl6 O62' 62.7(7)
O63' Cl6 O62' 108.6(10)
O61 Cl6 O62' 97.8(7)
O63 Cl6 O62' 64.3(7)
O64' Cl6 O62' 97.1(9)
O64 Cl6 O62' 162.5(7)
O34 Cl3 O33' 100.2(8)
O34 Cl3 O31 116.2(5)
O33' Cl3 O31 142.7(6)
O34 Cl3 O33 115.2(6)
O33' Cl3 O33 64.6(6)
O31 Cl3 O33 104.0(4)
O34 Cl3 O32 115.8(7)
O33' Cl3 O32 56.0(6)
O31 Cl3 O32 98.2(5)
O33 Cl3 O32 105.4(5)
O34 Cl3 O34' 41.8(5)
O33' Cl3 O34' 104.0(8)
O31 Cl3 O34' 98.1(6)
O33 Cl3 O34' 154.6(6)
O32 Cl3 O34' 83.3(7)
O34 Cl3 O32' 58.2(6)
O33' Cl3 O32' 105.3(7)
O31 Cl3 O32' 101.0(6)
O33 Cl3 O32' 66.1(6)
O32 Cl3 O32' 160.5(7)
O34' Cl3 O32' 97.8(7)
O42 Cl4 O43 110.1(3)
O42 Cl4 O44 109.7(4)
O43 Cl4 O44 107.4(4)
O42 Cl4 O41 110.0(3)
O43 Cl4 O41 110.7(3)
O44 Cl4 O41 109.0(3)

loop_
_geom_bond_atom_site_label_1
_geom_bond_atom_site_label_2
_geom_bond_distance
N1 C15 1.466(6)
N1 C8 1.470(6)
N1 C1 1.471(6)
N2 C3 1.280(6)
N2 C2 1.447(6)
N2 C5 1.456(6)
N3 C3 1.293(6)
N3 C6 1.451(6)
N3 C4 1.471(6)
N4 C7 1.466(6)
N4 C21 1.466(6)
N4 C14 1.468(6)
N5 C10 1.291(6)
N5 C9 1.448(6)
N5 C12 1.449(6)
N6 C10 1.283(6)
N6 C13 1.444(6)
N6 C11 1.461(6)
N7 C17 1.292(6)
N7 C16 1.439(6)
N7 C19 1.459(6)
N8 C17 1.282(6)
N8 C20 1.454(6)
N8 C18 1.461(6)
C1 C2 1.497(6)
C1 H1A 0.9700
C1 H1B 0.9700
C2 H2A 0.9700
C2 H2B 0.9700
C3 H3A 0.9300
C4 C5 1.524(7)
C4 H4A 0.9700
C4 H4B 0.9700
C5 H5A 0.9700
C5 H5B 0.9700
C6 C7 1.499(7)
C6 H6A 0.9700
C6 H6B 0.9700
C7 H7A 0.9700
C7 H7B 0.9700
C8 C9 1.522(6)
C8 H8A 0.9700
C8 H8B 0.9700
C9 H9A 0.9700
C9 H9B 0.9700
C10 H10A 0.9300
C11 C12 1.504(7)
C11 H11A 0.9700
C11 H11B 0.9700
C12 H12A 0.9700
C12 H12B 0.9700
C13 C14 1.500(7)
C13 H13A 0.9700
C13 H13B 0.9700
C14 H14A 0.9700
C14 H14B 0.9700
C15 C16 1.503(7)
C15 H15A 0.9700
C15 H15B 0.9700
C16 H16A 0.9700
C16 H16B 0.9700
C17 H17A 0.9300
C18 C19 1.525(7)
C18 H18A 0.9700
C18 H18B 0.9700
C19 H19A 0.9700
C19 H19B 0.9700
C20 C21 1.499(6)
C20 H20A 0.9700
C20 H20B 0.9700
C21 H21A 0.9700
C21 H21B 0.9700
N9 C36 1.449(6)
N9 C22 1.460(6)
N9 C29 1.468(6)
N10 C24 1.301(5)
N10 C23 1.445(6)
N10 C26 1.454(6)
N11 C24 1.280(6)
N11 C25 1.446(6)
N11 C27 1.447(6)
N12 C28 1.458(7)
N12 C42 1.464(7)
N12 C35 1.484(7)
N13 C31 1.288(6)
N13 C33 1.457(7)
N13 C30 1.468(6)
N14 C31 1.287(6)
N14 C34 1.463(6)
N14 C32 1.467(6)
N15 C38 1.302(6)
N15 C40 1.429(6)
N15 C37 1.451(6)
N16 C38 1.283(6)
N16 C41 1.442(6)
N16 C39 1.488(6)
C22 C23 1.498(6)
C22 H22A 0.9700
C22 H22B 0.9700
C23 H23A 0.9700
C23 H23B 0.9700
C24 H24A 0.9300
C25 C26 1.522(6)
C25 H25A 0.9700
C25 H25B 0.9700
C26 H26A 0.9700
C26 H26B 0.9700
C27 C28 1.511(7)
C27 H27A 0.9700
C27 H27B 0.9700
C28 H28A 0.9700
C28 H28B 0.9700
C29 C30 1.515(7)
C29 H29A 0.9700
C29 H29B 0.9700
C30 H30A 0.9700
C30 H30B 0.9700
C31 H31A 0.9300
C32 C33 1.523(7)
C32 H32A 0.9700
C32 H32B 0.9700
C33 H33A 0.9700
C33 H33B 0.9700
C34 C35 1.499(7)
C34 H34A 0.9700
C34 H34B 0.9700
C35 H35A 0.9700
C35 H35B 0.9700
C36 C37 1.511(7)
C36 H36A 0.9700
C36 H36B 0.9700
C37 H37A 0.9700
C37 H37B 0.9700
C38 H38A 0.9300
C39 C40 1.506(7)
C39 H39A 0.9700
C39 H39B 0.9700
C40 H40A 0.9700
C40 H40B 0.9700
C41 C42 1.499(7)
C41 H41A 0.9700
C41 H41B 0.9700
C42 H42A 0.9700
C42 H42B 0.9700
Cl1 O13 1.415(4)
Cl1 O12 1.432(4)
Cl1 O11 1.434(3)
Cl1 O14 1.436(4)
Cl2 O23 1.354(5)
Cl2 O24 1.383(5)
Cl2 O22 1.403(5)
Cl2 O21 1.404(4)
Cl5 O51 1.392(4)
Cl5 O52' 1.393(8)
Cl5 O52 1.403(7)
Cl5 O54 1.405(7)
Cl5 O54' 1.416(8)
Cl5 O53 1.425(7)
Cl5 O53' 1.430(8)
Cl6 O62 1.368(6)
Cl6 O63' 1.368(9)
Cl6 O61 1.379(5)
Cl6 O63 1.391(6)
Cl6 O64' 1.441(9)
Cl6 O64 1.457(6)
Cl6 O62' 1.485(9)
Cl3 O34 1.351(6)
Cl3 O33' 1.365(7)
Cl3 O31 1.374(4)
Cl3 O33 1.431(6)
Cl3 O32 1.432(6)
Cl3 O34' 1.469(8)
Cl3 O32' 1.492(8)
Cl4 O42 1.390(4)
Cl4 O43 1.409(4)
Cl4 O44 1.409(4)
Cl4 O41 1.426(4)
